data_7710034
loop_
_publ_author_name
'Jiajaroen, Suwadee'
'Dungkeaw, Winya'
'Kielar, Filip'
'Sukwattanasinitt, Mongkol'
'Sahasithiwat, Somboon'
'Zenno, Hikaru'
'Hayami, Shinya'
'Azam, Mohammad'
'Al-Resayes, Saud I'
'Chainok, Kittipong'

_publ_section_title
;
 Four series of lanthanide coordination polymers based on the
 tetrabromobenzene-1,4-dicarboxylate ligand: structural diversity and
 multifunctional properties
;
_journal_name_full 'Dalton Transactions'
_journal_paper_doi 10.1039/D2DT00007E
_journal_year 2022
_chemical_formula_moiety 'C20 H16 Br8 N2 O18 Pr2'
_chemical_formula_sum 'C20 H16 Br8 N2 O18 Pr2'
_chemical_formula_weight 1493.45
_space_group_crystal_system triclinic
_space_group_IT_number 2
_space_group_name_Hall '-P 1'
_space_group_name_H-M_alt 'P -1'
_atom_sites_solution_hydrogens mixed
_audit_creation_date 2022-02-26
_audit_creation_method
;
Olex2 1.3
(compiled 2020.11.12 svn.r5f609507 for OlexSys, GUI svn.r6408)
;
_audit_update_record
;
2022-03-29 deposited with the CCDC.	2022-04-13 downloaded from the CCDC.
;
_cell_angle_alpha 77.345(2)
_cell_angle_beta 72.943(2)
_cell_angle_gamma 68.733(2)
_cell_formula_units_Z 2
_cell_length_a 10.3657(7)
_cell_length_b 12.6197(8)
_cell_length_c 16.2172(9)
_cell_measurement_reflns_used 9649
_cell_measurement_temperature 296
_cell_measurement_theta_max 28.143
_cell_measurement_theta_min 2.649
_cell_volume 1874.8(2)
_computing_cell_refinement 'SAINT V8.40B (Bruker, 2016)'
_computing_data_collection 'APEX3 (Bruker, 2016)'
_computing_data_reduction 'SAINT V8.40B (Bruker, 2016)'
_computing_molecular_graphics 'Olex2 1.3 (Dolomanov et al., 2009)'
_computing_publication_material 'Olex2 1.3 (Dolomanov et al., 2009)'
_computing_structure_refinement 'SHELXL (Sheldrick, 2015)'
_computing_structure_solution 'SHELXT 2018/2 (Sheldrick, 2018)'
_diffrn_ambient_temperature 296
_diffrn_detector 'Bruker PHOTON 200 area detector'
_diffrn_detector_area_resol_mean 7.39
_diffrn_detector_type 'PHOTON II area detector'
_diffrn_measured_fraction_theta_full 0.998
_diffrn_measured_fraction_theta_max 0.997
_diffrn_measurement_device 'four-circle KAPPA diffractometer'
_diffrn_measurement_device_type 'Bruker D8 QUEST CMOS'
_diffrn_measurement_method '\f and \w scans'
_diffrn_radiation_collimation '0.5 mm'
_diffrn_radiation_monochromator graphite
_diffrn_radiation_probe x-ray
_diffrn_radiation_type MoK\a
_diffrn_radiation_wavelength 0.71073
_diffrn_radiation_xray_symbol K-L~3~
_diffrn_reflns_av_R_equivalents 0.0629
_diffrn_reflns_av_unetI/netI 0.0308
_diffrn_reflns_Laue_measured_fraction_full 0.998
_diffrn_reflns_Laue_measured_fraction_max 0.997
_diffrn_reflns_limit_h_max 13
_diffrn_reflns_limit_h_min -13
_diffrn_reflns_limit_k_max 16
_diffrn_reflns_limit_k_min -16
_diffrn_reflns_limit_l_max 21
_diffrn_reflns_limit_l_min -21
_diffrn_reflns_number 85992
_diffrn_reflns_point_group_measured_fraction_full 0.998
_diffrn_reflns_point_group_measured_fraction_max 0.997
_diffrn_reflns_theta_full 25.242
_diffrn_reflns_theta_max 28.363
_diffrn_reflns_theta_min 2.649
_diffrn_source 'sealed x-ray tube'
_diffrn_source_current 30.0
_diffrn_source_power 1.5
_diffrn_source_target Mo
_diffrn_source_type Mo
_diffrn_source_voltage 50.0
_diffrn_standards_number 0
_exptl_absorpt_coefficient_mu 11.165
_exptl_absorpt_correction_T_max 0.7457
_exptl_absorpt_correction_T_min 0.5936
_exptl_absorpt_correction_type multi-scan
_exptl_absorpt_process_details
;
SADABS-2016/2 (Bruker,2016/2) was used for absorption correction.
wR2(int) was 0.0810 before and 0.0627 after correction.
The Ratio of minimum to maximum transmission is 0.7960.
The \l/2 correction factor is Not present.
;
_exptl_crystal_colour green
_exptl_crystal_colour_primary green
_exptl_crystal_density_diffrn 2.646
_exptl_crystal_description plate
_exptl_crystal_F_000 1384
_exptl_crystal_size_max 0.26
_exptl_crystal_size_mid 0.22
_exptl_crystal_size_min 0.14
_refine_diff_density_max 0.989
_refine_diff_density_min -0.865
_refine_diff_density_rms 0.125
_refine_ls_extinction_method none
_refine_ls_goodness_of_fit_ref 1.047
_refine_ls_hydrogen_treatment mixed
_refine_ls_matrix_type full
_refine_ls_number_parameters 467
_refine_ls_number_reflns 9356
_refine_ls_number_restraints 177
_refine_ls_restrained_S_all 1.048
_refine_ls_R_factor_all 0.0416
_refine_ls_R_factor_gt 0.0284
_refine_ls_shift/su_max 0.001
_refine_ls_shift/su_mean 0.000
_refine_ls_structure_factor_coef Fsqd
_refine_ls_weighting_details 'w=1/[\s^2^(Fo^2^)+(0.0161P)^2^+4.8868P] where P=(Fo^2^+2Fc^2^)/3'
_refine_ls_weighting_scheme calc
_refine_ls_wR_factor_gt 0.0565
_refine_ls_wR_factor_ref 0.0606
_reflns_Friedel_coverage 0.000
_reflns_number_gt 7607
_reflns_number_total 9356
_reflns_threshold_expression 'I > 2\s(I)'
_cod_data_source_file d2dt00007e2.cif
_cod_data_source_block 10pr_r
_cod_database_code 7710034
_shelx_shelxl_version_number 2018/3
_shelx_space_group_comment
;
The symmetry employed for this shelxl refinement is uniquely defined
by the following loop, which should always be used as a source of
symmetry information in preference to the above space-group names.
They are only intended as comments.
;
_shelx_estimated_absorpt_t_max 0.304
_shelx_estimated_absorpt_t_min 0.159
_olex2_refinement_description
;
1. Fixed Uiso
 At 1.5 times of:
  All C(H,H,H) groups, All O(H) groups
2. Restrained distances
 O10-H10
 0.85 with sigma of 0.01
 O11-H11
 0.85 with sigma of 0.01
 O17-H17
 0.85 with sigma of 0.01
 O18-H18
 0.85 with sigma of 0.01
 C13-H10
 1.91069 with sigma of 0.02
 Pr1-H10
 3.026644 with sigma of 0.02
 C14-H11
 1.891164 with sigma of 0.02
 Pr1-H11
 3.009963 with sigma of 0.02
 C19-H17
 1.888197 with sigma of 0.02
 Pr2-H17
 2.985151 with sigma of 0.02
 C20-H18
 1.895701 with sigma of 0.02
 Pr2-H18
 3.02219 with sigma of 0.02
3. Restrained planarity
 Br1, Br1_$4, Br2, Br2_$4, C1, C1_$4, C2_$4, C2, C3_$4, C3, C4_$4, C4
 with sigma of 0.1
 Br3, Br3_$5, Br4, Br4_$5, C5, C5_$5, C6_$5, C6, C7_$5, C7, C8_$5, C8
 with sigma of 0.1
4. Uiso/Uaniso restraints and constraints
Uanis(C2) \\sim Ueq, Uanis(C3) \\sim Ueq, Uanis(Br1) \\sim Ueq, Uanis(C4) \\sim
Ueq, Uanis(Br2) \\sim Ueq: with sigma of 0.01 and sigma for terminal atoms of
0.02
Uanis(C6) \\sim Ueq, Uanis(C7) \\sim Ueq, Uanis(Br3) \\sim Ueq, Uanis(C8) \\sim
Ueq, Uanis(Br4) \\sim Ueq: with sigma of 0.01 and sigma for terminal atoms of
0.02
Uanis(C16) \\sim Ueq, Uanis(C17) \\sim Ueq, Uanis(Br7) \\sim Ueq, Uanis(C18)
\\sim Ueq, Uanis(Br8) \\sim Ueq: with sigma of 0.01 and sigma for terminal
atoms of 0.02
5. Rigid body (RIGU) restrains
 Br1, Br2, C2, C3, C4
 with sigma for 1-2 distances of 0.0001 and sigma for 1-3 distances of 0.0001
 Br3, Br4, C6, C7, C8
 with sigma for 1-2 distances of 0.001 and sigma for 1-3 distances of 0.001
 Br7, Br8, C16, C17, C18
 with sigma for 1-2 distances of 0.001 and sigma for 1-3 distances of 0.001
6.a Idealised Me refined as rotating group:
 C13(H13A,H13B,H13C), C14(H14A,H14B,H14C), C19(H19A,H19B,H19C), C20(H20A,H20B,
 H20C)
;
_olex2_submission_special_instructions 'No special instructions were received'

loop_
_space_group_symop_operation_xyz
'x, y, z'
'-x, -y, -z'

loop_
_atom_site_label
_atom_site_type_symbol
_atom_site_fract_x
_atom_site_fract_y
_atom_site_fract_z
_atom_site_U_iso_or_equiv
_atom_site_adp_type
_atom_site_occupancy
_atom_site_site_symmetry_order
_atom_site_calc_flag
_atom_site_refinement_flags_posn
_atom_site_refinement_flags_adp
_atom_site_refinement_flags_occupancy
_atom_site_disorder_assembly
_atom_site_disorder_group
Pr1 Pr 1.00703(2) 0.69219(2) 0.28730(2) 0.02140(5) Uani 1 1 d D . . . .
Pr2 Pr 0.48796(2) 0.81294(2) 0.20967(2) 0.02200(5) Uani 1 1 d D . . . .
Br1 Br 0.61909(5) 0.72327(4) 0.55890(3) 0.03644(11) Uani 1 1 d . U . . .
Br2 Br 0.45434(5) 0.90299(4) 0.70710(3) 0.03800(11) Uani 1 1 d . U . . .
Br3 Br 0.80074(6) 0.39150(4) 0.16848(3) 0.04265(12) Uani 1 1 d . U . . .
Br4 Br 0.99089(6) 0.24337(4) 0.00546(3) 0.04153(12) Uani 1 1 d . U . . .
Br5 Br 1.26761(5) 0.76335(4) 0.50784(3) 0.04179(12) Uani 1 1 d . . . . .
Br6 Br 1.10769(6) 0.89868(5) 0.68021(3) 0.04950(14) Uani 1 1 d . . . . .
Br7 Br 0.42410(5) 0.40161(4) 0.20627(3) 0.03710(11) Uani 1 1 d . U . . .
Br8 Br 0.61109(5) 0.22325(4) 0.05944(3) 0.03601(11) Uani 1 1 d . U . . .
O1 O 0.7752(3) 0.7907(3) 0.3624(2) 0.0362(7) Uani 1 1 d . . . . .
O2 O 0.5713(3) 0.8296(3) 0.32578(19) 0.0343(7) Uani 1 1 d . . . . .
O3 O 0.9082(3) 0.6372(3) 0.19491(19) 0.0373(7) Uani 1 1 d . . . . .
O4 O 0.7081(3) 0.6717(3) 0.1558(2) 0.0370(7) Uani 1 1 d . . . . .
O5 O 1.0812(4) 0.8264(3) 0.3267(2) 0.0404(8) Uani 1 1 d . . . . .
O6 O 1.2647(3) 0.8857(3) 0.3089(2) 0.0401(8) Uani 1 1 d . . . . .
O7 O 1.0224(3) 0.6272(3) 0.45177(19) 0.0387(8) Uani 1 1 d . . . . .
O8 O 1.2207(3) 0.5785(3) 0.35590(19) 0.0386(8) Uani 1 1 d . . . . .
O9 O 1.2160(4) 0.5229(3) 0.4928(2) 0.0461(9) Uani 1 1 d . . . . .
O10 O 0.9316(3) 0.8710(3) 0.1867(2) 0.0348(7) Uani 1 1 d D . . . .
H10 H 0.852(3) 0.890(3) 0.173(3) 0.052 Uiso 1 1 d D U . . .
O11 O 0.9846(5) 0.4968(3) 0.3476(2) 0.0577(11) Uani 1 1 d D . . . .
H11 H 0.937(6) 0.488(2) 0.3997(17) 0.087 Uiso 1 1 d D U . . .
O12 O 0.3893(3) 0.7214(3) 0.1444(2) 0.0358(7) Uani 1 1 d . . . . .
O13 O 0.2095(3) 0.6548(3) 0.16610(19) 0.0326(7) Uani 1 1 d . . . . .
O14 O 0.6703(4) 0.9192(3) 0.1416(2) 0.0383(7) Uani 1 1 d . . . . .
O15 O 0.5923(4) 0.8823(3) 0.0450(2) 0.0386(8) Uani 1 1 d . . . . .
O16 O 0.7377(4) 0.9814(3) 0.0053(2) 0.0481(9) Uani 1 1 d . . . . .
O17 O 0.3526(4) 1.0128(4) 0.1500(2) 0.0647(13) Uani 1 1 d D . . . .
H17 H 0.363(7) 1.022(3) 0.0951(9) 0.097 Uiso 1 1 d D U . . .
O18 O 0.4763(3) 0.6345(3) 0.3117(2) 0.0377(7) Uani 1 1 d D . . . .
H18 H 0.399(2) 0.618(3) 0.327(3) 0.057 Uiso 1 1 d D U . . .
N1 N 1.1535(4) 0.5753(3) 0.4354(2) 0.0323(8) Uani 1 1 d . . . . .
N2 N 0.6682(4) 0.9287(3) 0.0622(2) 0.0329(8) Uani 1 1 d . . . . .
C1 C 0.6451(3) 0.8415(3) 0.3691(2) 0.0221(8) Uani 1 1 d . . . . .
C2 C 0.5699(3) 0.9237(3) 0.4371(2) 0.0194(7) Uani 1 1 d . U . . .
C3 C 0.5508(3) 0.8826(3) 0.5257(2) 0.0222(7) Uani 1 1 d . U . . .
C4 C 0.4819(3) 0.9586(3) 0.5870(2) 0.0214(7) Uani 1 1 d . U . . .
C5 C 0.8348(3) 0.6314(3) 0.1459(2) 0.0238(8) Uani 1 1 d . . . . .
C6 C 0.9202(3) 0.5631(3) 0.0702(2) 0.0211(7) Uani 1 1 d . U . . .
C7 C 0.9157(3) 0.4538(3) 0.0718(2) 0.0220(7) Uani 1 1 d . U . . .
C8 C 0.9951(3) 0.3915(3) 0.0021(2) 0.0226(8) Uani 1 1 d . U . . .
C9 C 1.1434(4) 0.8793(3) 0.3473(2) 0.0232(8) Uani 1 1 d . . . . .
C10 C 1.0693(4) 0.9419(3) 0.4264(2) 0.0226(8) Uani 1 1 d . . . . .
C11 C 1.1145(4) 0.9005(3) 0.5028(3) 0.0242(8) Uani 1 1 d . . . . .
C12 C 1.0452(4) 0.9572(3) 0.5765(2) 0.0240(8) Uani 1 1 d . . . . .
C13 C 1.0140(6) 0.9414(5) 0.1321(3) 0.0486(13) Uani 1 1 d D . . . .
H13A H 1.046240 0.920805 0.074150 0.073 Uiso 1 1 calc R U . . .
H13B H 1.094667 0.929804 0.154601 0.073 Uiso 1 1 calc R U . . .
H13C H 0.956062 1.020500 0.131048 0.073 Uiso 1 1 calc R U . . .
C14 C 1.0387(8) 0.3905(5) 0.3122(5) 0.0683(18) Uani 1 1 d D . . . .
H14A H 1.077523 0.403391 0.250740 0.102 Uiso 1 1 calc R U . . .
H14B H 0.962988 0.359116 0.322314 0.102 Uiso 1 1 calc R U . . .
H14C H 1.112057 0.337666 0.339630 0.102 Uiso 1 1 calc R U . . .
C15 C 0.3314(4) 0.6571(3) 0.1306(2) 0.0220(8) Uani 1 1 d . . . . .
C16 C 0.4198(4) 0.5759(3) 0.0622(2) 0.0198(7) Uani 1 1 d . U . . .
C17 C 0.4664(4) 0.4584(3) 0.0866(2) 0.0216(7) Uani 1 1 d . U . . .
C18 C 0.5459(4) 0.3825(3) 0.0259(2) 0.0217(7) Uani 1 1 d . U . . .
C19 C 0.2605(6) 1.1158(5) 0.1836(4) 0.0592(16) Uani 1 1 d D . . . .
H19A H 0.302449 1.175612 0.159238 0.089 Uiso 1 1 calc R U . . .
H19B H 0.246087 1.104711 0.245720 0.089 Uiso 1 1 calc R U . . .
H19C H 0.170667 1.136864 0.168678 0.089 Uiso 1 1 calc R U . . .
C20 C 0.5710(6) 0.5608(5) 0.3636(4) 0.0543(14) Uani 1 1 d D . . . .
H20A H 0.664370 0.567424 0.338591 0.081 Uiso 1 1 calc R U . . .
H20B H 0.574944 0.483047 0.365993 0.081 Uiso 1 1 calc R U . . .
H20C H 0.537709 0.582169 0.421333 0.081 Uiso 1 1 calc R U . . .

loop_
_atom_site_aniso_label
_atom_site_aniso_U_11
_atom_site_aniso_U_22
_atom_site_aniso_U_33
_atom_site_aniso_U_23
_atom_site_aniso_U_13
_atom_site_aniso_U_12
Pr1 0.01952(10) 0.02455(11) 0.01835(10) -0.00895(8) 0.00024(7) -0.00509(8)
Pr2 0.01946(10) 0.02613(11) 0.01958(10) -0.01089(8) -0.00118(8) -0.00442(8)
Br1 0.0493(3) 0.0200(2) 0.0290(2) -0.00328(16) -0.00757(19) 0.00057(18)
Br2 0.0577(3) 0.0317(2) 0.01527(18) -0.00221(16) -0.00589(18) -0.0060(2)
Br3 0.0543(3) 0.0401(3) 0.0308(2) -0.0126(2) 0.0150(2) -0.0269(2)
Br4 0.0604(3) 0.0255(2) 0.0371(2) -0.01415(19) 0.0072(2) -0.0207(2)
Br5 0.0380(3) 0.0346(2) 0.0380(2) -0.0149(2) -0.0112(2) 0.01304(19)
Br6 0.0545(3) 0.0519(3) 0.0301(2) -0.0156(2) -0.0210(2) 0.0115(2)
Br7 0.0500(3) 0.0313(2) 0.01685(18) -0.00188(16) 0.00415(17) -0.0080(2)
Br8 0.0499(3) 0.0187(2) 0.0300(2) -0.00350(16) -0.00254(19) -0.00538(18)
O1 0.0233(15) 0.0430(19) 0.0349(16) -0.0188(14) 0.0022(12) -0.0013(13)
O2 0.0406(18) 0.0396(18) 0.0284(15) -0.0150(13) -0.0104(13) -0.0115(14)
O3 0.0414(18) 0.047(2) 0.0298(16) -0.0173(14) -0.0051(14) -0.0168(15)
O4 0.0243(16) 0.0366(18) 0.0409(18) -0.0188(14) 0.0033(13) 0.0003(13)
O5 0.051(2) 0.0392(19) 0.0384(18) -0.0196(15) -0.0095(15) -0.0148(16)
O6 0.0273(16) 0.050(2) 0.0344(17) -0.0178(15) 0.0097(13) -0.0092(15)
O7 0.0327(17) 0.048(2) 0.0273(16) -0.0082(14) -0.0020(13) -0.0055(15)
O8 0.0306(17) 0.049(2) 0.0280(16) -0.0086(14) -0.0001(13) -0.0057(15)
O9 0.057(2) 0.039(2) 0.0405(19) 0.0016(15) -0.0240(17) -0.0071(17)
O10 0.0363(18) 0.0378(18) 0.0306(16) 0.0000(13) -0.0086(13) -0.0141(15)
O11 0.097(3) 0.053(2) 0.0350(19) 0.0000(17) -0.008(2) -0.048(2)
O12 0.0387(18) 0.0384(18) 0.0361(17) -0.0211(14) -0.0089(14) -0.0096(14)
O13 0.0242(15) 0.0383(18) 0.0284(15) -0.0133(13) 0.0058(12) -0.0063(13)
O14 0.0444(19) 0.044(2) 0.0314(16) -0.0103(14) -0.0063(14) -0.0189(16)
O15 0.0412(19) 0.047(2) 0.0294(16) -0.0102(14) -0.0075(14) -0.0142(16)
O16 0.057(2) 0.0314(18) 0.0413(19) 0.0030(15) 0.0058(16) -0.0160(17)
O17 0.060(3) 0.063(3) 0.0325(19) -0.0044(18) -0.0080(18) 0.021(2)
O18 0.0366(18) 0.0400(19) 0.0373(17) -0.0018(14) -0.0078(14) -0.0154(15)
N1 0.040(2) 0.0261(19) 0.0300(19) -0.0056(15) -0.0094(16) -0.0077(16)
N2 0.037(2) 0.0223(18) 0.0297(19) -0.0050(15) -0.0010(16) -0.0026(16)
C1 0.026(2) 0.0228(19) 0.0158(17) -0.0071(15) -0.0020(14) -0.0059(16)
C2 0.0189(16) 0.0202(13) 0.0171(8) -0.0050(7) -0.0054(6) -0.0012(10)
C3 0.0244(15) 0.0216(12) 0.0172(8) -0.0046(6) -0.0058(6) -0.0016(6)
C4 0.0246(16) 0.0203(11) 0.0162(10) -0.0034(7) -0.0046(5) -0.0029(8)
C5 0.031(2) 0.0175(18) 0.0199(18) -0.0058(15) 0.0013(15) -0.0074(16)
C6 0.0189(17) 0.0225(16) 0.0207(17) -0.0102(14) -0.0002(14) -0.0045(13)
C7 0.0210(17) 0.0222(15) 0.0212(16) -0.0075(13) 0.0006(13) -0.0068(13)
C8 0.0258(19) 0.0198(17) 0.0226(16) -0.0095(13) -0.0033(14) -0.0057(14)
C9 0.025(2) 0.0222(19) 0.0187(17) -0.0084(15) -0.0038(15) -0.0012(16)
C10 0.0201(19) 0.024(2) 0.0227(18) -0.0116(16) -0.0021(15) -0.0039(15)
C11 0.0216(19) 0.023(2) 0.0252(19) -0.0109(16) -0.0053(15) -0.0003(15)
C12 0.0204(19) 0.028(2) 0.0217(18) -0.0091(16) -0.0073(15) -0.0006(16)
C13 0.075(4) 0.043(3) 0.037(3) 0.005(2) -0.012(3) -0.036(3)
C14 0.084(5) 0.044(4) 0.079(5) -0.005(3) -0.027(4) -0.019(3)
C15 0.026(2) 0.0208(19) 0.0148(16) -0.0055(14) -0.0049(14) -0.0005(15)
C16 0.0173(17) 0.0220(14) 0.0165(16) -0.0087(13) 0.0039(13) -0.0049(12)
C17 0.0226(18) 0.0229(14) 0.0164(15) -0.0046(12) 0.0008(12) -0.0067(13)
C18 0.0250(18) 0.0163(15) 0.0209(16) -0.0042(13) -0.0005(13) -0.0062(13)
C19 0.053(3) 0.041(3) 0.069(4) -0.009(3) -0.012(3) 0.001(3)
C20 0.050(3) 0.051(3) 0.050(3) 0.000(3) -0.016(3) -0.003(3)

loop_
_atom_type_symbol
_atom_type_description
_atom_type_scat_dispersion_real
_atom_type_scat_dispersion_imag
_atom_type_scat_source
C C 0.0033 0.0016 'International Tables Vol C Tables 4.2.6.8 and 6.1.1.4'
H H 0.0000 0.0000 'International Tables Vol C Tables 4.2.6.8 and 6.1.1.4'
Br Br -0.2901 2.4595 'International Tables Vol C Tables 4.2.6.8 and 6.1.1.4'
N N 0.0061 0.0033 'International Tables Vol C Tables 4.2.6.8 and 6.1.1.4'
O O 0.0106 0.0060 'International Tables Vol C Tables 4.2.6.8 and 6.1.1.4'
Pr Pr -0.2180 2.8214 'International Tables Vol C Tables 4.2.6.8 and 6.1.1.4'

loop_
_geom_angle_atom_site_label_1
_geom_angle_atom_site_label_2
_geom_angle_atom_site_label_3
_geom_angle
_geom_angle_site_symmetry_1
_geom_angle_site_symmetry_3
_geom_angle_publ_flag
O1 Pr1 O3 89.83(11) . . ?
O1 Pr1 O7 77.85(10) . . ?
O1 Pr1 O8 125.97(10) . . ?
O1 Pr1 O10 76.19(11) . . ?
O1 Pr1 O11 94.18(13) . . ?
O1 Pr1 O13 156.31(11) . 1_655 ?
O3 Pr1 O7 133.54(11) . . ?
O3 Pr1 O8 130.40(11) . . ?
O3 Pr1 O10 76.53(11) . . ?
O3 Pr1 O11 71.15(12) . . ?
O3 Pr1 O13 81.01(11) . 1_655 ?
O5 Pr1 O1 86.36(11) . . ?
O5 Pr1 O3 151.39(12) . . ?
O5 Pr1 O7 73.14(11) . . ?
O5 Pr1 O8 72.58(12) . . ?
O5 Pr1 O10 75.02(11) . . ?
O5 Pr1 O11 137.38(12) . . ?
O5 Pr1 O13 91.30(11) . 1_655 ?
O8 Pr1 O7 48.73(9) . . ?
O10 Pr1 O7 139.76(10) . . ?
O10 Pr1 O8 138.55(11) . . ?
O10 Pr1 O11 146.31(13) . . ?
O11 Pr1 O7 65.44(11) . . ?
O11 Pr1 O8 72.93(13) . . ?
O13 Pr1 O7 123.92(10) 1_655 . ?
O13 Pr1 O8 75.20(10) 1_655 . ?
O13 Pr1 O10 80.43(11) 1_655 . ?
O13 Pr1 O11 103.30(12) 1_655 . ?
O2 Pr2 O4 91.72(11) . . ?
O2 Pr2 O6 80.66(11) . 1_455 ?
O2 Pr2 O14 74.02(10) . . ?
O2 Pr2 O15 122.77(11) . . ?
O2 Pr2 O17 107.93(13) . . ?
O2 Pr2 O18 77.09(11) . . ?
O4 Pr2 O14 73.62(11) . . ?
O4 Pr2 O15 70.87(11) . . ?
O4 Pr2 O17 134.57(12) . . ?
O4 Pr2 O18 76.16(11) . . ?
O6 Pr2 O4 155.63(12) 1_455 . ?
O6 Pr2 O14 125.17(11) 1_455 . ?
O6 Pr2 O15 132.44(11) 1_455 . ?
O6 Pr2 O17 69.61(12) 1_455 . ?
O6 Pr2 O18 79.57(11) 1_455 . ?
O12 Pr2 O2 152.15(11) . . ?
O12 Pr2 O4 84.45(11) . . ?
O12 Pr2 O6 91.55(11) . 1_455 ?
O12 Pr2 O14 130.26(10) . . ?
O12 Pr2 O15 81.97(11) . . ?
O12 Pr2 O17 93.98(14) . . ?
O12 Pr2 O18 75.21(11) . . ?
O14 Pr2 O15 48.91(10) . . ?
O17 Pr2 O14 73.28(14) . . ?
O17 Pr2 O15 63.99(11) . . ?
O18 Pr2 O14 137.00(11) . . ?
O18 Pr2 O15 141.35(11) . . ?
O18 Pr2 O17 147.11(13) . . ?
C1 O1 Pr1 153.8(3) . . ?
C1 O2 Pr2 163.2(3) . . ?
C5 O3 Pr1 166.6(3) . . ?
C5 O4 Pr2 150.4(3) . . ?
C9 O5 Pr1 167.9(3) . . ?
C9 O6 Pr2 149.2(3) . 1_655 ?
N1 O7 Pr1 95.6(2) . . ?
N1 O8 Pr1 98.3(2) . . ?
Pr1 O10 H10 119.8(14) . . ?
C13 O10 Pr1 129.2(3) . . ?
C13 O10 H10 109.9(14) . . ?
Pr1 O11 H11 117.7(14) . . ?
C14 O11 Pr1 132.9(4) . . ?
C14 O11 H11 109.3(14) . . ?
C15 O12 Pr2 163.8(3) . . ?
C15 O13 Pr1 149.1(3) . 1_455 ?
N2 O14 Pr2 98.8(2) . . ?
N2 O15 Pr2 94.8(2) . . ?
Pr2 O17 H17 113.7(13) . . ?
C19 O17 Pr2 137.1(3) . . ?
C19 O17 H17 109.2(14) . . ?
Pr2 O18 H18 118.9(14) . . ?
C20 O18 Pr2 130.3(3) . . ?
C20 O18 H18 109.8(14) . . ?
O7 N1 O8 117.3(4) . . ?
O9 N1 O7 122.1(4) . . ?
O9 N1 O8 120.6(4) . . ?
O15 N2 O14 117.3(4) . . ?
O16 N2 O14 120.9(4) . . ?
O16 N2 O15 121.8(4) . . ?
O1 C1 C2 117.2(3) . . ?
O2 C1 O1 125.6(4) . . ?
O2 C1 C2 117.1(3) . . ?
C3 C2 C1 120.5(3) . . ?
C4 C2 C1 121.1(3) 2_676 . ?
C4 C2 C3 118.4(3) 2_676 . ?
C2 C3 Br1 118.7(3) . . ?
C4 C3 Br1 121.4(3) . . ?
C4 C3 C2 119.9(3) . . ?
C2 C4 Br2 118.3(3) 2_676 . ?
C3 C4 Br2 120.1(3) . . ?
C3 C4 C2 121.7(3) . 2_676 ?
O3 C5 C6 114.9(3) . . ?
O4 C5 O3 126.3(4) . . ?
O4 C5 C6 118.8(3) . . ?
C7 C6 C5 120.6(3) . . ?
C7 C6 C8 118.7(3) . 2_765 ?
C8 C6 C5 120.7(3) 2_765 . ?
C6 C7 Br3 119.3(3) . . ?
C6 C7 C8 120.2(3) . . ?
C8 C7 Br3 120.4(3) . . ?
C6 C8 Br4 118.9(3) 2_765 . ?
C6 C8 C7 121.1(3) 2_765 . ?
C7 C8 Br4 120.0(3) . . ?
O5 C9 O6 125.8(4) . . ?
O5 C9 C10 118.0(4) . . ?
O6 C9 C10 116.2(4) . . ?
C11 C10 C9 120.6(3) . . ?
C11 C10 C12 118.8(3) . 2_776 ?
C12 C10 C9 120.7(3) 2_776 . ?
C10 C11 Br5 119.1(3) . . ?
C10 C11 C12 120.8(4) . . ?
C12 C11 Br5 120.0(3) . . ?
C10 C12 Br6 119.5(3) 2_776 . ?
C10 C12 C11 120.4(3) 2_776 . ?
C11 C12 Br6 120.2(3) . . ?
O10 C13 H13A 109.5 . . ?
O10 C13 H13B 109.5 . . ?
O10 C13 H13C 109.5 . . ?
H13A C13 H13B 109.5 . . ?
H13A C13 H13C 109.5 . . ?
H13B C13 H13C 109.5 . . ?
O11 C14 H14A 109.5 . . ?
O11 C14 H14B 109.5 . . ?
O11 C14 H14C 109.5 . . ?
H14A C14 H14B 109.5 . . ?
H14A C14 H14C 109.5 . . ?
H14B C14 H14C 109.5 . . ?
O12 C15 C16 116.7(3) . . ?
O13 C15 O12 126.1(4) . . ?
O13 C15 C16 117.2(3) . . ?
C17 C16 C15 120.4(3) . . ?
C17 C16 C18 118.4(3) . 2_665 ?
C18 C16 C15 121.2(3) 2_665 . ?
C16 C17 Br7 118.6(3) . . ?
C16 C17 C18 121.6(3) . . ?
C18 C17 Br7 119.7(3) . . ?
C16 C18 Br8 118.6(3) 2_665 . ?
C17 C18 Br8 121.5(3) . . ?
C17 C18 C16 120.0(3) . 2_665 ?
O17 C19 H19A 109.5 . . ?
O17 C19 H19B 109.5 . . ?
O17 C19 H19C 109.5 . . ?
H19A C19 H19B 109.5 . . ?
H19A C19 H19C 109.5 . . ?
H19B C19 H19C 109.5 . . ?
O18 C20 H20A 109.5 . . ?
O18 C20 H20B 109.5 . . ?
O18 C20 H20C 109.5 . . ?
H20A C20 H20B 109.5 . . ?
H20A C20 H20C 109.5 . . ?
H20B C20 H20C 109.5 . . ?

loop_
_geom_bond_atom_site_label_1
_geom_bond_atom_site_label_2
_geom_bond_distance
_geom_bond_site_symmetry_2
_geom_bond_publ_flag
Pr1 O1 2.363(3) . ?
Pr1 O3 2.376(3) . ?
Pr1 O5 2.361(3) . ?
Pr1 O7 2.647(3) . ?
Pr1 O8 2.578(3) . ?
Pr1 O10 2.494(3) . ?
Pr1 O11 2.514(4) . ?
Pr1 O13 2.400(3) 1_655 ?
Pr2 O2 2.365(3) . ?
Pr2 O4 2.389(3) . ?
Pr2 O6 2.389(3) 1_455 ?
Pr2 O12 2.351(3) . ?
Pr2 O14 2.560(3) . ?
Pr2 O15 2.653(3) . ?
Pr2 O17 2.535(4) . ?
Pr2 O18 2.504(3) . ?
Br1 C3 1.884(4) . ?
Br2 C4 1.893(4) . ?
Br3 C7 1.882(4) . ?
Br4 C8 1.874(4) . ?
Br5 C11 1.883(4) . ?
Br6 C12 1.881(4) . ?
Br7 C17 1.895(4) . ?
Br8 C18 1.882(4) . ?
O1 C1 1.248(4) . ?
O2 C1 1.244(4) . ?
O3 C5 1.280(4) . ?
O4 C5 1.199(4) . ?
O5 C9 1.229(5) . ?
O6 C9 1.252(5) . ?
O7 N1 1.252(5) . ?
O8 N1 1.273(4) . ?
O9 N1 1.222(5) . ?
O10 H10 0.853(9) . ?
O10 C13 1.437(5) . ?
O11 H11 0.851(9) . ?
O11 C14 1.431(7) . ?
O12 C15 1.257(5) . ?
O13 C15 1.233(5) . ?
O14 N2 1.273(5) . ?
O15 N2 1.255(5) . ?
O16 N2 1.225(5) . ?
O17 H17 0.850(9) . ?
O17 C19 1.415(6) . ?
O18 H18 0.853(9) . ?
O18 C20 1.420(6) . ?
C1 C2 1.520(5) . ?
C2 C3 1.398(5) . ?
C2 C4 1.392(5) 2_676 ?
C3 C4 1.388(5) . ?
C5 C6 1.518(5) . ?
C6 C7 1.391(5) . ?
C6 C8 1.393(5) 2_765 ?
C7 C8 1.396(5) . ?
C9 C10 1.512(5) . ?
C10 C11 1.380(5) . ?
C10 C12 1.394(5) 2_776 ?
C11 C12 1.399(5) . ?
C13 H13A 0.9600 . ?
C13 H13B 0.9600 . ?
C13 H13C 0.9600 . ?
C14 H14A 0.9600 . ?
C14 H14B 0.9600 . ?
C14 H14C 0.9600 . ?
C15 C16 1.530(5) . ?
C16 C17 1.388(5) . ?
C16 C18 1.398(5) 2_665 ?
C17 C18 1.390(5) . ?
C19 H19A 0.9600 . ?
C19 H19B 0.9600 . ?
C19 H19C 0.9600 . ?
C20 H20A 0.9600 . ?
C20 H20B 0.9600 . ?
C20 H20C 0.9600 . ?

loop_
_geom_hbond_atom_site_label_D
_geom_hbond_atom_site_label_H
_geom_hbond_atom_site_label_A
_geom_hbond_distance_DH
_geom_hbond_distance_HA
_geom_hbond_distance_DA
_geom_hbond_angle_DHA
_geom_hbond_site_symmetry_A
_geom_hbond_publ_flag
O10 H10 O14 0.853(9) 1.980(11) 2.830(5) 175(4) . yes
O11 H11 O9 0.851(9) 2.00(2) 2.832(5) 165(7) 2_766 yes
O17 H17 O15 0.850(9) 2.33(3) 3.120(5) 155(5) 2_675 yes
O17 H17 O16 0.850(9) 2.19(5) 2.911(6) 142(7) 2_675 yes
O18 H18 O8 0.853(9) 1.986(10) 2.838(5) 177(5) 1_455 yes

loop_
_geom_torsion_atom_site_label_1
_geom_torsion_atom_site_label_2
_geom_torsion_atom_site_label_3
_geom_torsion_atom_site_label_4
_geom_torsion
_geom_torsion_site_symmetry_1
_geom_torsion_site_symmetry_2
_geom_torsion_site_symmetry_3
_geom_torsion_site_symmetry_4
_geom_torsion_publ_flag
Pr1 O1 C1 O2 24.0(9) . . . . ?
Pr1 O1 C1 C2 -156.9(5) . . . . ?
Pr1 O3 C5 O4 -39.5(15) . . . . ?
Pr1 O3 C5 C6 142.5(10) . . . . ?
Pr1 O5 C9 O6 51.3(16) . . . . ?
Pr1 O5 C9 C10 -128.0(13) . . . . ?
Pr1 O7 N1 O8 2.9(4) . . . . ?
Pr1 O7 N1 O9 -176.9(4) . . . . ?
Pr1 O8 N1 O7 -3.0(4) . . . . ?
Pr1 O8 N1 O9 176.8(3) . . . . ?
Pr1 O13 C15 O12 -23.2(8) 1_455 . . . ?
Pr1 O13 C15 C16 158.0(4) 1_455 . . . ?
Pr2 O2 C1 O1 -46.9(12) . . . . ?
Pr2 O2 C1 C2 134.1(8) . . . . ?
Pr2 O4 C5 O3 27.5(9) . . . . ?
Pr2 O4 C5 C6 -154.5(4) . . . . ?
Pr2 O6 C9 O5 -17.2(9) 1_655 . . . ?
Pr2 O6 C9 C10 162.2(4) 1_655 . . . ?
Pr2 O12 C15 O13 62.6(12) . . . . ?
Pr2 O12 C15 C16 -118.6(9) . . . . ?
Pr2 O14 N2 O15 -3.6(4) . . . . ?
Pr2 O14 N2 O16 176.2(3) . . . . ?
Pr2 O15 N2 O14 3.5(4) . . . . ?
Pr2 O15 N2 O16 -176.4(3) . . . . ?
Br1 C3 C4 Br2 -0.2(3) . . . . ?
Br1 C3 C4 C2 -179.5(2) . . . 2_676 ?
Br3 C7 C8 Br4 -1.4(3) . . . . ?
Br3 C7 C8 C6 179.5(2) . . . 2_765 ?
Br5 C11 C12 Br6 1.6(5) . . . . ?
Br5 C11 C12 C10 -179.3(3) . . . 2_776 ?
Br7 C17 C18 Br8 0.8(5) . . . . ?
Br7 C17 C18 C16 -178.5(3) . . . 2_665 ?
O1 C1 C2 C3 -68.4(4) . . . . ?
O1 C1 C2 C4 111.7(4) . . . 2_676 ?
O2 C1 C2 C3 110.7(4) . . . . ?
O2 C1 C2 C4 -69.1(4) . . . 2_676 ?
O3 C5 C6 C7 105.1(4) . . . . ?
O3 C5 C6 C8 -74.8(4) . . . 2_765 ?
O4 C5 C6 C7 -73.1(4) . . . . ?
O4 C5 C6 C8 107.0(4) . . . 2_765 ?
O5 C9 C10 C11 106.9(5) . . . . ?
O5 C9 C10 C12 -73.5(5) . . . 2_776 ?
O6 C9 C10 C11 -72.5(5) . . . . ?
O6 C9 C10 C12 107.2(5) . . . 2_776 ?
O12 C15 C16 C17 112.3(4) . . . . ?
O12 C15 C16 C18 -68.4(5) . . . 2_665 ?
O13 C15 C16 C17 -68.8(5) . . . . ?
O13 C15 C16 C18 110.5(4) . . . 2_665 ?
C1 C2 C3 Br1 -0.4(4) . . . . ?
C1 C2 C3 C4 180.0(3) . . . . ?
C2 C3 C4 Br2 179.4(2) . . . . ?
C2 C3 C4 C2 0.2(5) . . . 2_676 ?
C4 C2 C3 Br1 179.5(2) 2_676 . . . ?
C4 C2 C3 C4 -0.2(5) 2_676 . . . ?
C5 C6 C7 Br3 0.6(4) . . . . ?
C5 C6 C7 C8 -179.7(3) . . . . ?
C6 C7 C8 Br4 179.0(2) . . . . ?
C6 C7 C8 C6 -0.2(5) . . . 2_765 ?
C8 C6 C7 Br3 -179.5(2) 2_765 . . . ?
C8 C6 C7 C8 0.2(5) 2_765 . . . ?
C9 C10 C11 Br5 -1.1(5) . . . . ?
C9 C10 C11 C12 -179.1(4) . . . . ?
C10 C11 C12 Br6 179.6(3) . . . . ?
C10 C11 C12 C10 -1.3(7) . . . 2_776 ?
C12 C10 C11 Br5 179.2(3) 2_776 . . . ?
C12 C10 C11 C12 1.2(7) 2_776 . . . ?
C15 C16 C17 Br7 -2.2(5) . . . . ?
C15 C16 C17 C18 179.5(4) . . . . ?
C16 C17 C18 Br8 179.1(3) . . . . ?
C16 C17 C18 C16 -0.2(7) . . . 2_665 ?
C18 C16 C17 Br7 178.5(3) 2_665 . . . ?
C18 C16 C17 C18 0.2(7) 2_665 . . . ?
